data_2000353
loop_
_publ_author_name
'Spirlet, M. R.'
'Rebizant, J.'
'Apostolidis, C.'
'Kanellakopulos, B.'

_publ_section_title
;
 Bis(cyclopentadienyl) actinide(IV) compounds. I. The structure of
 dichlorobis(pentamethyl-\h^5^-cyclopentadienyl)uranium(IV) and
 dichlorobis(pentamethyl-\h^5^-cyclopentadienyl)thorium(IV)
;
_journal_issue 12
_journal_name_full 'Acta Crystallographica Section C'
_journal_page_first 2135
_journal_page_last 2137
_journal_paper_doi 10.1107/S0108270192003603
_journal_volume 48
_journal_year 1992
_chemical_formula_sum 'C20 H30 Cl2 Th'
_chemical_formula_weight 573.41
_symmetry_cell_setting orthorhombic
_symmetry_space_group_name_H-M 'F m m 2'
_cell_angle_alpha 90
_cell_angle_beta 90
_cell_angle_gamma 90
_cell_formula_units_Z 4
_cell_length_a 14.939(4)
_cell_length_b 17.535(5)
_cell_length_c 8.201(2)
_cell_volume 2148.3(10)
_diffrn_radiation_type Mo
_diffrn_radiation_wavelength 0.71073
_exptl_absorpt_coefficient_mu 7.4334
_exptl_crystal_density_diffrn 1.773
_exptl_crystal_F_000 1096
_cod_data_source_file ha0097.cif
_cod_data_source_block ha0097b
_cod_original_cell_volume 2148(2)
_cod_original_formula_sum 'C20 H30 Cl2 Th1'
_cod_database_code 2000353

loop_
_atom_site_label
_atom_site_fract_x
_atom_site_fract_y
_atom_site_fract_z
_atom_site_attached_hydrogens
Th .000 .000 .000 0
Cl .1335(5) .000 -.2036(7) 0
C(1) .000 .155(2) .00(3) 0
C(2) .0770(10) .1370(10) .101(3) 0
C(3) .046(2) .1110(10) .233(3) 0
C(1') .000 .182(5) -.170(10) 3
C(2') .171(2) .153(2) .060(5) 3
C(3') .115(5) .101(4) .377(9) 3

loop_
_geom_angle_atom_site_label_1
_geom_angle_atom_site_label_2
_geom_angle_atom_site_label_3
_geom_angle
Cl Th Cl 100.1(3)
C(2) C(1) C(2) 107(11)
C(1) C(2) C(3) 105(6)
C(2) C(3) C(3) 121(2)
C(2) C(1) C(1') 126(6)
C(1) C(2) C(2') 127(5)
C(3) C(2) C(2') 128(2)
C(1) C(3) C(3') 154(2)
C(3) C(3) C(3') 131(2)

loop_
_geom_bond_atom_site_label_1
_geom_bond_atom_site_label_2
_geom_bond_distance
Th Cl 2.600(5)
Th C(1) 2.72(3)
Th C(2) 2.79(2)
Th C(3) 2.81(2)
C(1) C(2) 1.43(9)
C(2) C(3) 1.27(2)
C(1) C(1') 1.52(18)
C(2) C(2') 1.48(3)
C(3) C(3') 1.58(6)
